data_7021591
loop_
_publ_author_name
'Perry, Mitchell R.'
'Allan, Laura E. N.'
'Decken, Andreas'
'Shaver, Michael P.'

_publ_section_title
;
 Organometallic mediated radical polymerization of vinyl acetate using
 bis(imino)pyridine vanadium trichloride complexes.
;
_journal_issue 25
_journal_name_full 'Dalton transactions (Cambridge, England : 2003)'
_journal_page_first 9157
_journal_page_last 9165
_journal_paper_doi 10.1039/c3dt32625j
_journal_volume 42
_journal_year 2013
_chemical_formula_moiety 'C35 H47 Cl3 N3 V, C2 H3 N'
_chemical_formula_sum 'C37 H50 Cl3 N4 V'
_chemical_formula_weight 708.10
_space_group_IT_number 14
_symmetry_cell_setting monoclinic
_symmetry_Int_Tables_number 14
_symmetry_space_group_name_Hall '-P 2ybc'
_symmetry_space_group_name_H-M 'P 1 21/c 1'
_atom_sites_solution_hydrogens geom
_atom_sites_solution_primary direct
_atom_sites_solution_secondary difmap
_audit_creation_method SHELXL-97
_cell_angle_alpha 90.00
_cell_angle_beta 104.052(7)
_cell_angle_gamma 90.00
_cell_formula_units_Z 4
_cell_length_a 17.658(9)
_cell_length_b 13.195(6)
_cell_length_c 16.613(8)
_cell_measurement_reflns_used 6748
_cell_measurement_temperature 173(1)
_cell_measurement_theta_max 26.54
_cell_measurement_theta_min 2.47
_cell_volume 3755(3)
_computing_cell_refinement 'Bruker SMART'
_computing_data_collection 'Bruker SMART'
_computing_data_reduction 'Bruker SAINT'
_computing_molecular_graphics 'Bruker SHELXTL (Sheldrick, 2008)'
_computing_publication_material 'Bruker SHELXTL (Sheldrick, 2008)'
_computing_structure_refinement 'SHELXL-97 (Sheldrick, 2008)'
_computing_structure_solution 'SHELXS-97 (Sheldrick, 2008)'
_diffrn_ambient_temperature 173(1)
_diffrn_measured_fraction_theta_full 0.996
_diffrn_measured_fraction_theta_max 0.972
_diffrn_measurement_device_type 'Bruker AXS SMART1000/P4'
_diffrn_measurement_method '\f and \w scans'
_diffrn_radiation_monochromator graphite
_diffrn_radiation_probe x-ray
_diffrn_radiation_type MoK\a
_diffrn_radiation_wavelength 0.71073
_diffrn_reflns_av_R_equivalents 0.0683
_diffrn_reflns_av_sigmaI/netI 0.1201
_diffrn_reflns_limit_h_max 22
_diffrn_reflns_limit_h_min 0
_diffrn_reflns_limit_k_max 17
_diffrn_reflns_limit_k_min -17
_diffrn_reflns_limit_l_max 20
_diffrn_reflns_limit_l_min -21
_diffrn_reflns_number 15624
_diffrn_reflns_theta_full 25.00
_diffrn_reflns_theta_max 27.50
_diffrn_reflns_theta_min 1.19
_diffrn_source 'fine-focus sealed tube'
_diffrn_source_type K760
_diffrn_standards_decay_% 0
_diffrn_standards_interval_count 0
_diffrn_standards_interval_time 0
_diffrn_standards_number 0
_exptl_absorpt_coefficient_mu 0.508
_exptl_absorpt_correction_T_max 0.9750
_exptl_absorpt_correction_T_min 0.7853
_exptl_absorpt_correction_type multi-scan
_exptl_absorpt_process_details 'TWINABS (Sheldrick, 2004)'
_exptl_crystal_colour black
_exptl_crystal_density_diffrn 1.253
_exptl_crystal_density_method 'not measured'
_exptl_crystal_description plate
_exptl_crystal_F_000 1496
_exptl_crystal_recrystallization_method MeCN
_exptl_crystal_size_max 0.50
_exptl_crystal_size_mid 0.40
_exptl_crystal_size_min 0.05
_refine_diff_density_max 0.549
_refine_diff_density_min -0.433
_refine_diff_density_rms 0.071
_refine_ls_extinction_method none
_refine_ls_goodness_of_fit_ref 0.945
_refine_ls_hydrogen_treatment constr
_refine_ls_matrix_type full
_refine_ls_number_parameters 417
_refine_ls_number_reflns 8380
_refine_ls_number_restraints 0
_refine_ls_restrained_S_all 0.945
_refine_ls_R_factor_all 0.1070
_refine_ls_R_factor_gt 0.0495
_refine_ls_shift/su_max 0.000
_refine_ls_shift/su_mean 0.000
_refine_ls_structure_factor_coef Fsqd
_refine_ls_weighting_details 'calc w=1/[\s^2^(Fo^2^)+(0.0577P)^2^] where P=(Fo^2^+2Fc^2^)/3'
_refine_ls_weighting_scheme calc
_refine_ls_wR_factor_gt 0.1072
_refine_ls_wR_factor_ref 0.1210
_reflns_number_gt 4720
_reflns_number_total 8380
_reflns_threshold_expression 'I > 2\s(I)'
_cod_data_source_file c3dt32625j.txt
_cod_data_source_block ms120203
_cod_original_sg_symbol_H-M 'P 21/c'
_cod_database_code 7021591

loop_
_symmetry_equiv_pos_as_xyz
'x, y, z'
'-x, y+1/2, -z+1/2'
'-x, -y, -z'
'x, -y-1/2, z-1/2'

loop_
_atom_site_label
_atom_site_type_symbol
_atom_site_fract_x
_atom_site_fract_y
_atom_site_fract_z
_atom_site_U_iso_or_equiv
_atom_site_adp_type
_atom_site_occupancy
_atom_site_symmetry_multiplicity
_atom_site_calc_flag
_atom_site_refinement_flags
V1 V 0.22284(2) 0.37239(3) 0.13157(3) 0.02261(12) Uani 1 1 d .
Cl3 Cl 0.32171(4) 0.25967(6) 0.13405(5) 0.0457(2) Uani 1 1 d .
Cl1 Cl 0.20801(4) 0.33664(6) 0.26187(4) 0.0408(2) Uani 1 1 d .
Cl2 Cl 0.12508(4) 0.49549(5) 0.10226(4) 0.03008(17) Uani 1 1 d .
N1 N 0.31413(11) 0.49083(15) 0.14899(12) 0.0232(5) Uani 1 1 d .
N2 N 0.22955(12) 0.40915(15) 0.01281(12) 0.0232(5) Uani 1 1 d .
N3 N 0.14115(11) 0.26884(15) 0.05146(12) 0.0217(5) Uani 1 1 d .
C8 C 0.36228(15) 0.52474(19) 0.22924(16) 0.0273(6) Uani 1 1 d .
C9 C 0.43718(15) 0.4818(2) 0.25997(17) 0.0336(7) Uani 1 1 d .
C10 C 0.47847(17) 0.5106(2) 0.33981(19) 0.0431(8) Uani 1 1 d .
H10 H 0.5289 0.4830 0.3620 0.052 Uiso 1 1 calc R
C11 C 0.44821(19) 0.5774(3) 0.3868(2) 0.0513(9) Uani 1 1 d .
H11 H 0.4767 0.5944 0.4413 0.062 Uiso 1 1 calc R
C12 C 0.37566(18) 0.6198(2) 0.35384(18) 0.0427(8) Uani 1 1 d .
H12 H 0.3553 0.6672 0.3862 0.051 Uiso 1 1 calc R
C13 C 0.33147(15) 0.59520(19) 0.27490(16) 0.0294(6) Uani 1 1 d .
C14 C 0.47610(16) 0.4094(2) 0.21162(19) 0.0404(7) Uani 1 1 d .
H14 H 0.4377 0.3921 0.1585 0.048 Uiso 1 1 calc R
C15 C 0.5002(2) 0.3111(3) 0.2600(2) 0.0574(10) Uani 1 1 d .
H15A H 0.5436 0.3249 0.3081 0.086 Uiso 1 1 calc R
H15B H 0.5167 0.2613 0.2239 0.086 Uiso 1 1 calc R
H15C H 0.4558 0.2843 0.2790 0.086 Uiso 1 1 calc R
C16 C 0.54764(17) 0.4579(3) 0.1904(2) 0.0610(10) Uani 1 1 d .
H16A H 0.5324 0.5217 0.1608 0.092 Uiso 1 1 calc R
H16B H 0.5689 0.4116 0.1552 0.092 Uiso 1 1 calc R
H16C H 0.5875 0.4712 0.2417 0.092 Uiso 1 1 calc R
C17 C 0.25377(16) 0.64859(19) 0.24112(17) 0.0305(6) Uani 1 1 d .
H17 H 0.2330 0.6262 0.1824 0.037 Uiso 1 1 calc R
C19 C 0.19355(17) 0.6211(2) 0.28972(18) 0.0398(7) Uani 1 1 d .
H19A H 0.1886 0.5472 0.2916 0.060 Uiso 1 1 calc R
H19B H 0.1430 0.6507 0.2624 0.060 Uiso 1 1 calc R
H19C H 0.2105 0.6476 0.3463 0.060 Uiso 1 1 calc R
C18 C 0.2638(2) 0.7635(2) 0.2410(2) 0.0495(9) Uani 1 1 d .
H18A H 0.2819 0.7877 0.2982 0.074 Uiso 1 1 calc R
H18B H 0.2137 0.7953 0.2150 0.074 Uiso 1 1 calc R
H18C H 0.3024 0.7812 0.2097 0.074 Uiso 1 1 calc R
C1 C 0.32606(14) 0.52677(19) 0.08160(16) 0.0277(6) Uani 1 1 d .
C20 C 0.38045(17) 0.6120(2) 0.07545(18) 0.0437(8) Uani 1 1 d .
H20A H 0.4137 0.5920 0.0379 0.052 Uiso 1 1 calc R
H20B H 0.4150 0.6255 0.1309 0.052 Uiso 1 1 calc R
C21 C 0.3357(2) 0.7083(2) 0.0427(2) 0.0594(10) Uani 1 1 d .
H21A H 0.3012 0.6949 -0.0121 0.089 Uiso 1 1 calc R
H21B H 0.3727 0.7620 0.0380 0.089 Uiso 1 1 calc R
H21C H 0.3045 0.7298 0.0810 0.089 Uiso 1 1 calc R
C2 C 0.27957(15) 0.48062(19) 0.00281(16) 0.0276(6) Uani 1 1 d .
C3 C 0.28622(18) 0.5051(2) -0.07655(17) 0.0378(7) Uani 1 1 d .
H3 H 0.3228 0.5544 -0.0847 0.045 Uiso 1 1 calc R
C4 C 0.23828(18) 0.4558(2) -0.14372(17) 0.0398(7) Uani 1 1 d .
H4 H 0.2419 0.4720 -0.1984 0.048 Uiso 1 1 calc R
C5 C 0.18566(16) 0.3840(2) -0.13220(16) 0.0328(7) Uani 1 1 d .
H5 H 0.1524 0.3508 -0.1782 0.039 Uiso 1 1 calc R
C6 C 0.18227(14) 0.36127(18) -0.05181(15) 0.0235(6) Uani 1 1 d .
C7 C 0.13169(14) 0.28255(18) -0.02736(15) 0.0229(6) Uani 1 1 d .
C22 C 0.07238(15) 0.2287(2) -0.09393(15) 0.0286(6) Uani 1 1 d .
H22A H 0.0521 0.1691 -0.0696 0.034 Uiso 1 1 calc R
H22B H 0.0978 0.2041 -0.1372 0.034 Uiso 1 1 calc R
C23 C 0.00376(17) 0.2990(2) -0.13404(17) 0.0430(8) Uani 1 1 d .
H23A H -0.0158 0.3326 -0.0905 0.064 Uiso 1 1 calc R
H23B H -0.0382 0.2589 -0.1692 0.064 Uiso 1 1 calc R
H23C H 0.0217 0.3502 -0.1679 0.064 Uiso 1 1 calc R
C24 C 0.10133(14) 0.18706(18) 0.08221(14) 0.0231(6) Uani 1 1 d .
C25 C 0.03136(15) 0.20569(19) 0.10603(15) 0.0249(6) Uani 1 1 d .
C26 C 0.00034(16) 0.1273(2) 0.14362(16) 0.0306(6) Uani 1 1 d .
H26 H -0.0460 0.1386 0.1617 0.037 Uiso 1 1 calc R
C27 C 0.03574(16) 0.0328(2) 0.15529(17) 0.0355(7) Uani 1 1 d .
H27 H 0.0143 -0.0196 0.1822 0.043 Uiso 1 1 calc R
C28 C 0.10176(17) 0.0153(2) 0.12791(17) 0.0345(7) Uani 1 1 d .
H28 H 0.1245 -0.0504 0.1347 0.041 Uiso 1 1 calc R
C29 C 0.13661(15) 0.09068(19) 0.09045(15) 0.0274(6) Uani 1 1 d .
C30 C -0.01346(15) 0.3043(2) 0.08859(16) 0.0288(6) Uani 1 1 d .
H30 H 0.0140 0.3489 0.0561 0.035 Uiso 1 1 calc R
C31 C -0.01645(18) 0.3604(2) 0.16888(18) 0.0394(7) Uani 1 1 d .
H31A H -0.0475 0.3211 0.1993 0.059 Uiso 1 1 calc R
H31B H -0.0404 0.4272 0.1550 0.059 Uiso 1 1 calc R
H31C H 0.0367 0.3688 0.2035 0.059 Uiso 1 1 calc R
C32 C -0.09761(16) 0.2863(2) 0.03581(19) 0.0443(8) Uani 1 1 d .
H32A H -0.0957 0.2484 -0.0144 0.066 Uiso 1 1 calc R
H32B H -0.1233 0.3516 0.0202 0.066 Uiso 1 1 calc R
H32C H -0.1270 0.2473 0.0682 0.066 Uiso 1 1 calc R
C33 C 0.20727(15) 0.06480(19) 0.05748(16) 0.0293(6) Uani 1 1 d .
H33 H 0.2277 0.1295 0.0395 0.035 Uiso 1 1 calc R
C34 C 0.1847(2) -0.0044(2) -0.0187(2) 0.0517(9) Uani 1 1 d .
H34A H 0.1664 -0.0697 -0.0024 0.078 Uiso 1 1 calc R
H34B H 0.2303 -0.0153 -0.0415 0.078 Uiso 1 1 calc R
H34C H 0.1429 0.0275 -0.0608 0.078 Uiso 1 1 calc R
C35 C 0.27352(17) 0.0161(2) 0.12402(19) 0.0453(8) Uani 1 1 d .
H35A H 0.2871 0.0606 0.1726 0.068 Uiso 1 1 calc R
H35B H 0.3194 0.0065 0.1014 0.068 Uiso 1 1 calc R
H35C H 0.2562 -0.0496 0.1403 0.068 Uiso 1 1 calc R
N4 N 0.4616(3) 0.1633(4) 0.4912(3) 0.1289(19) Uani 1 1 d .
C36 C 0.4213(3) 0.2284(4) 0.4684(3) 0.0685(11) Uani 1 1 d .
C37 C 0.3686(2) 0.3099(4) 0.4386(3) 0.0904(15) Uani 1 1 d .
H37A H 0.3285 0.2872 0.3903 0.136 Uiso 1 1 calc R
H37B H 0.3975 0.3668 0.4227 0.136 Uiso 1 1 calc R
H37C H 0.3438 0.3316 0.4825 0.136 Uiso 1 1 calc R

loop_
_atom_site_aniso_label
_atom_site_aniso_U_11
_atom_site_aniso_U_22
_atom_site_aniso_U_33
_atom_site_aniso_U_23
_atom_site_aniso_U_13
_atom_site_aniso_U_12
V1 0.0246(2) 0.0239(2) 0.0193(2) 0.00317(18) 0.00513(18) -0.00279(19)
Cl3 0.0333(4) 0.0363(4) 0.0635(5) -0.0066(4) 0.0038(4) 0.0015(3)
Cl1 0.0514(5) 0.0471(5) 0.0249(4) 0.0079(3) 0.0110(3) -0.0090(4)
Cl2 0.0295(4) 0.0256(4) 0.0352(4) 0.0008(3) 0.0080(3) 0.0008(3)
N1 0.0223(11) 0.0252(12) 0.0222(12) 0.0011(9) 0.0053(9) -0.0036(9)
N2 0.0252(11) 0.0241(11) 0.0217(11) 0.0033(9) 0.0085(9) -0.0003(9)
N3 0.0224(11) 0.0232(11) 0.0201(11) 0.0024(9) 0.0064(9) 0.0025(9)
C8 0.0273(14) 0.0274(14) 0.0272(15) 0.0023(11) 0.0064(12) -0.0084(11)
C9 0.0263(14) 0.0392(17) 0.0338(16) 0.0046(13) 0.0043(13) -0.0068(12)
C10 0.0271(16) 0.053(2) 0.0421(18) 0.0000(15) -0.0050(14) -0.0024(14)
C11 0.050(2) 0.056(2) 0.0377(19) -0.0108(16) -0.0076(16) -0.0077(17)
C12 0.0496(19) 0.0410(18) 0.0352(17) -0.0078(14) 0.0057(15) -0.0051(15)
C13 0.0324(15) 0.0235(14) 0.0308(15) 0.0012(11) 0.0047(13) -0.0059(12)
C14 0.0274(16) 0.0543(19) 0.0395(18) 0.0009(15) 0.0082(14) 0.0034(14)
C15 0.050(2) 0.059(2) 0.058(2) 0.0006(18) 0.0046(18) 0.0162(17)
C16 0.0284(17) 0.098(3) 0.058(2) 0.006(2) 0.0142(16) 0.0013(18)
C17 0.0361(16) 0.0257(15) 0.0293(15) 0.0003(11) 0.0074(13) 0.0012(12)
C19 0.0437(18) 0.0427(18) 0.0355(17) 0.0003(14) 0.0144(14) 0.0030(14)
C18 0.059(2) 0.0267(17) 0.063(2) 0.0018(15) 0.0143(18) -0.0003(15)
C1 0.0237(14) 0.0301(15) 0.0297(15) 0.0055(12) 0.0074(12) -0.0046(11)
C20 0.0422(18) 0.053(2) 0.0342(17) 0.0098(15) 0.0057(14) -0.0245(16)
C21 0.083(3) 0.043(2) 0.046(2) 0.0124(16) 0.0041(19) -0.0271(19)
C2 0.0291(14) 0.0293(15) 0.0268(14) 0.0036(11) 0.0112(12) -0.0034(12)
C3 0.0475(18) 0.0426(18) 0.0272(16) 0.0060(13) 0.0166(14) -0.0094(15)
C4 0.0562(19) 0.0457(18) 0.0226(15) 0.0036(13) 0.0192(14) -0.0070(16)
C5 0.0429(17) 0.0351(16) 0.0221(14) 0.0006(12) 0.0110(13) -0.0015(14)
C6 0.0276(14) 0.0240(14) 0.0201(13) 0.0004(11) 0.0081(11) 0.0026(11)
C7 0.0223(13) 0.0224(13) 0.0238(14) -0.0008(11) 0.0051(11) 0.0047(11)
C22 0.0331(15) 0.0302(15) 0.0209(14) -0.0043(11) 0.0037(12) -0.0028(12)
C23 0.0386(17) 0.060(2) 0.0271(16) 0.0006(15) 0.0014(13) 0.0046(16)
C24 0.0246(13) 0.0245(14) 0.0178(13) 0.0005(10) 0.0007(11) -0.0047(11)
C25 0.0283(14) 0.0268(14) 0.0177(13) -0.0014(11) 0.0020(11) -0.0052(11)
C26 0.0335(15) 0.0331(16) 0.0263(14) 0.0020(12) 0.0096(12) -0.0058(13)
C27 0.0408(17) 0.0302(16) 0.0341(16) 0.0071(12) 0.0065(14) -0.0115(13)
C28 0.0407(17) 0.0250(15) 0.0350(16) 0.0071(12) 0.0036(14) -0.0013(13)
C29 0.0294(15) 0.0272(15) 0.0230(14) 0.0015(11) 0.0011(12) -0.0029(12)
C30 0.0288(14) 0.0297(15) 0.0293(15) 0.0005(12) 0.0099(12) -0.0011(12)
C31 0.0480(18) 0.0338(17) 0.0435(18) 0.0006(13) 0.0249(15) 0.0048(14)
C32 0.0303(16) 0.0474(19) 0.053(2) 0.0147(16) 0.0060(15) -0.0031(14)
C33 0.0357(15) 0.0212(14) 0.0298(15) 0.0005(11) 0.0059(13) 0.0045(12)
C34 0.056(2) 0.047(2) 0.053(2) -0.0182(16) 0.0143(17) 0.0053(16)
C35 0.0379(17) 0.0426(19) 0.054(2) 0.0150(15) 0.0092(15) 0.0117(14)
N4 0.152(4) 0.139(4) 0.126(4) 0.018(3) 0.092(4) 0.065(4)
C36 0.064(3) 0.089(3) 0.061(3) -0.008(2) 0.032(2) 0.000(2)
C37 0.057(3) 0.121(4) 0.089(3) 0.039(3) 0.012(2) -0.006(3)

loop_
_atom_type_symbol
_atom_type_description
_atom_type_scat_dispersion_real
_atom_type_scat_dispersion_imag
_atom_type_scat_source
C C 0.0033 0.0016 'International Tables Vol C Tables 4.2.6.8 and 6.1.1.4'
H H 0.0000 0.0000 'International Tables Vol C Tables 4.2.6.8 and 6.1.1.4'
Cl Cl 0.1484 0.1585 'International Tables Vol C Tables 4.2.6.8 and 6.1.1.4'
N N 0.0061 0.0033 'International Tables Vol C Tables 4.2.6.8 and 6.1.1.4'
V V 0.3005 0.5294 'International Tables Vol C Tables 4.2.6.8 and 6.1.1.4'

loop_
_geom_angle_atom_site_label_1
_geom_angle_atom_site_label_2
_geom_angle_atom_site_label_3
_geom_angle
N2 V1 N3 75.38(8)
N2 V1 N1 75.52(8)
N3 V1 N1 150.72(8)
N2 V1 Cl3 87.10(6)
N3 V1 Cl3 89.57(7)
N1 V1 Cl3 85.89(7)
N2 V1 Cl1 176.42(6)
N3 V1 Cl1 103.67(6)
N1 V1 Cl1 105.57(6)
Cl3 V1 Cl1 96.37(3)
N2 V1 Cl2 81.27(6)
N3 V1 Cl2 87.87(6)
N1 V1 Cl2 90.81(7)
Cl3 V1 Cl2 168.36(3)
Cl1 V1 Cl2 95.27(3)
C1 N1 C8 120.0(2)
C1 N1 V1 114.62(16)
C8 N1 V1 125.28(15)
C2 N2 C6 122.4(2)
C2 N2 V1 118.71(16)
C6 N2 V1 118.93(17)
C7 N3 C24 120.5(2)
C7 N3 V1 115.66(16)
C24 N3 V1 123.78(15)
C13 C8 C9 121.7(2)
C13 C8 N1 118.8(2)
C9 C8 N1 119.4(2)
C10 C9 C8 117.3(3)
C10 C9 C14 118.3(3)
C8 C9 C14 124.4(2)
C11 C10 C9 121.9(3)
C11 C10 H10 119.1
C9 C10 H10 119.1
C10 C11 C12 119.2(3)
C10 C11 H11 120.4
C12 C11 H11 120.4
C11 C12 C13 122.1(3)
C11 C12 H12 118.9
C13 C12 H12 118.9
C8 C13 C12 117.7(3)
C8 C13 C17 123.0(2)
C12 C13 C17 119.2(3)
C9 C14 C15 111.1(3)
C9 C14 C16 111.3(3)
C15 C14 C16 109.6(3)
C9 C14 H14 108.3
C15 C14 H14 108.3
C16 C14 H14 108.3
C14 C15 H15A 109.5
C14 C15 H15B 109.5
H15A C15 H15B 109.5
C14 C15 H15C 109.5
H15A C15 H15C 109.5
H15B C15 H15C 109.5
C14 C16 H16A 109.5
C14 C16 H16B 109.5
H16A C16 H16B 109.5
C14 C16 H16C 109.5
H16A C16 H16C 109.5
H16B C16 H16C 109.5
C13 C17 C18 111.4(2)
C13 C17 C19 112.1(2)
C18 C17 C19 109.5(3)
C13 C17 H17 107.9
C18 C17 H17 107.9
C19 C17 H17 107.9
C17 C19 H19A 109.5
C17 C19 H19B 109.5
H19A C19 H19B 109.5
C17 C19 H19C 109.5
H19A C19 H19C 109.5
H19B C19 H19C 109.5
C17 C18 H18A 109.5
C17 C18 H18B 109.5
H18A C18 H18B 109.5
C17 C18 H18C 109.5
H18A C18 H18C 109.5
H18B C18 H18C 109.5
N1 C1 C2 116.3(2)
N1 C1 C20 125.6(2)
C2 C1 C20 118.1(2)
C1 C20 C21 111.4(2)
C1 C20 H20A 109.4
C21 C20 H20A 109.4
C1 C20 H20B 109.4
C21 C20 H20B 109.4
H20A C20 H20B 108.0
C20 C21 H21A 109.5
C20 C21 H21B 109.5
H21A C21 H21B 109.5
C20 C21 H21C 109.5
H21A C21 H21C 109.5
H21B C21 H21C 109.5
N2 C2 C3 119.7(2)
N2 C2 C1 114.8(2)
C3 C2 C1 125.5(2)
C4 C3 C2 118.6(3)
C4 C3 H3 120.7
C2 C3 H3 120.7
C5 C4 C3 120.9(3)
C5 C4 H4 119.6
C3 C4 H4 119.6
C4 C5 C6 118.2(2)
C4 C5 H5 120.9
C6 C5 H5 120.9
N2 C6 C5 120.3(2)
N2 C6 C7 114.0(2)
C5 C6 C7 125.7(2)
N3 C7 C6 115.8(2)
N3 C7 C22 125.1(2)
C6 C7 C22 119.1(2)
C7 C22 C23 111.5(2)
C7 C22 H22A 109.3
C23 C22 H22A 109.3
C7 C22 H22B 109.3
C23 C22 H22B 109.3
H22A C22 H22B 108.0
C22 C23 H23A 109.5
C22 C23 H23B 109.5
H23A C23 H23B 109.5
C22 C23 H23C 109.5
H23A C23 H23C 109.5
H23B C23 H23C 109.5
C25 C24 C29 121.9(2)
C25 C24 N3 120.3(2)
C29 C24 N3 117.8(2)
C26 C25 C24 117.8(2)
C26 C25 C30 118.8(2)
C24 C25 C30 123.4(2)
C27 C26 C25 121.3(3)
C27 C26 H26 119.4
C25 C26 H26 119.4
C28 C27 C26 119.7(3)
C28 C27 H27 120.1
C26 C27 H27 120.1
C27 C28 C29 122.1(3)
C27 C28 H28 118.9
C29 C28 H28 118.9
C28 C29 C24 117.1(3)
C28 C29 C33 119.4(2)
C24 C29 C33 123.4(2)
C25 C30 C31 112.0(2)
C25 C30 C32 111.2(2)
C31 C30 C32 109.6(2)
C25 C30 H30 108.0
C31 C30 H30 108.0
C32 C30 H30 108.0
C30 C31 H31A 109.5
C30 C31 H31B 109.5
H31A C31 H31B 109.5
C30 C31 H31C 109.5
H31A C31 H31C 109.5
H31B C31 H31C 109.5
C30 C32 H32A 109.5
C30 C32 H32B 109.5
H32A C32 H32B 109.5
C30 C32 H32C 109.5
H32A C32 H32C 109.5
H32B C32 H32C 109.5
C29 C33 C34 111.1(2)
C29 C33 C35 112.5(2)
C34 C33 C35 110.1(2)
C29 C33 H33 107.6
C34 C33 H33 107.6
C35 C33 H33 107.6
C33 C34 H34A 109.5
C33 C34 H34B 109.5
H34A C34 H34B 109.5
C33 C34 H34C 109.5
H34A C34 H34C 109.5
H34B C34 H34C 109.5
C33 C35 H35A 109.5
C33 C35 H35B 109.5
H35A C35 H35B 109.5
C33 C35 H35C 109.5
H35A C35 H35C 109.5
H35B C35 H35C 109.5
N4 C36 C37 178.9(6)
C36 C37 H37A 109.5
C36 C37 H37B 109.5
H37A C37 H37B 109.5
C36 C37 H37C 109.5
H37A C37 H37C 109.5
H37B C37 H37C 109.5

loop_
_geom_bond_atom_site_label_1
_geom_bond_atom_site_label_2
_geom_bond_distance
V1 N2 2.063(2)
V1 N3 2.188(2)
V1 N1 2.213(2)
V1 Cl3 2.2862(12)
V1 Cl1 2.2918(13)
V1 Cl2 2.3339(11)
N1 C1 1.280(3)
N1 C8 1.466(3)
N2 C2 1.330(3)
N2 C6 1.347(3)
N3 C7 1.292(3)
N3 C24 1.447(3)
C8 C13 1.391(4)
C8 C9 1.415(4)
C9 C10 1.402(4)
C9 C14 1.516(4)
C10 C11 1.368(4)
C10 H10 0.9500
C11 C12 1.383(4)
C11 H11 0.9500
C12 C13 1.392(4)
C12 H12 0.9500
C13 C17 1.523(4)
C14 C15 1.530(4)
C14 C16 1.531(4)
C14 H14 1.0000
C15 H15A 0.9800
C15 H15B 0.9800
C15 H15C 0.9800
C16 H16A 0.9800
C16 H16B 0.9800
C16 H16C 0.9800
C17 C18 1.527(4)
C17 C19 1.527(4)
C17 H17 1.0000
C19 H19A 0.9800
C19 H19B 0.9800
C19 H19C 0.9800
C18 H18A 0.9800
C18 H18B 0.9800
C18 H18C 0.9800
C1 C2 1.495(4)
C1 C20 1.498(4)
C20 C21 1.525(4)
C20 H20A 0.9900
C20 H20B 0.9900
C21 H21A 0.9800
C21 H21B 0.9800
C21 H21C 0.9800
C2 C3 1.390(4)
C3 C4 1.388(4)
C3 H3 0.9500
C4 C5 1.373(4)
C4 H4 0.9500
C5 C6 1.384(4)
C5 H5 0.9500
C6 C7 1.489(3)
C7 C22 1.504(3)
C22 C23 1.543(4)
C22 H22A 0.9900
C22 H22B 0.9900
C23 H23A 0.9800
C23 H23B 0.9800
C23 H23C 0.9800
C24 C25 1.408(4)
C24 C29 1.408(4)
C25 C26 1.388(4)
C25 C30 1.514(4)
C26 C27 1.387(4)
C26 H26 0.9500
C27 C28 1.370(4)
C27 H27 0.9500
C28 C29 1.393(4)
C28 H28 0.9500
C29 C33 1.518(4)
C30 C31 1.538(4)
C30 C32 1.550(4)
C30 H30 1.0000
C31 H31A 0.9800
C31 H31B 0.9800
C31 H31C 0.9800
C32 H32A 0.9800
C32 H32B 0.9800
C32 H32C 0.9800
C33 C34 1.532(4)
C33 C35 1.541(4)
C33 H33 1.0000
C34 H34A 0.9800
C34 H34B 0.9800
C34 H34C 0.9800
C35 H35A 0.9800
C35 H35B 0.9800
C35 H35C 0.9800
N4 C36 1.121(5)
C36 C37 1.430(6)
C37 H37A 0.9800
C37 H37B 0.9800
C37 H37C 0.9800
